data_4083605
loop_
_publ_author_name
'Turek, Jan'
'Panov, Illia'
'Semler, Miloslav'
'\<St\<epni\<cka, Petr'
'De Proft, Frank'
'Pad\<elkov\'a, Zde\<nka'
'R\%u\<zi\<cka, Ale\<s'

_publ_section_title
;
 Palladium(II) Complexes of 1,2,4-Triazole-BasedN-Heterocyclic Carbenes:
 Synthesis, Structure, and Catalytic Activity
;
_journal_issue 12
_journal_name_full Organometallics
_journal_page_first 3108
_journal_paper_doi 10.1021/om500342z
_journal_volume 33
_journal_year 2014
_chemical_formula_moiety 'C21 H26 Cl2 N4 Pd'
_chemical_formula_sum 'C21 H26 Cl2 N4 Pd'
_chemical_formula_weight 511.76
_chemical_name_systematic
; 
 ? 
;
_space_group_IT_number 19
_symmetry_cell_setting orthorhombic
_symmetry_space_group_name_Hall 'P 2ac 2ab'
_symmetry_space_group_name_H-M 'P 21 21 21'
_atom_sites_solution_hydrogens geom
_atom_sites_solution_primary direct
_atom_sites_solution_secondary difmap
_audit_creation_method SHELXL-97
_cell_angle_alpha 90
_cell_angle_beta 90
_cell_angle_gamma 90
_cell_formula_units_Z 4
_cell_length_a 9.9080(8)
_cell_length_b 14.8350(9)
_cell_length_c 15.0951(10)
_cell_measurement_reflns_used 14202
_cell_measurement_temperature 150(1)
_cell_measurement_theta_max 27.5
_cell_measurement_theta_min 1
_cell_volume 2218.8(3)
_computing_cell_refinement 'COLLECT and DENZO'
_computing_data_collection 'COLLECT (Hooft, 1998) and DENZO (Otwinowski & Minor, 1997)'
_computing_data_reduction 'COLLECT and DENZO'
_computing_molecular_graphics 'PLATON (Spek, 2003)'
_computing_publication_material 'SHELXL-97 (Sheldrick, 2008)'
_computing_structure_refinement 'SHELXL-97 (Sheldrick, 1997)'
_computing_structure_solution 'SIR92 (Altomare et al., 1994)'
_diffrn_ambient_temperature 150(1)
_diffrn_detector_area_resol_mean 9.091
_diffrn_measured_fraction_theta_full 0.989
_diffrn_measured_fraction_theta_max 0.989
_diffrn_measurement_device_type 'Bruker Nonius KappaCCD area detector'
_diffrn_measurement_method '\f and \w scans to fill the Ewald sphere'
_diffrn_radiation_monochromator graphite
_diffrn_radiation_source 'fine-focus sealed tube'
_diffrn_radiation_type MoK\a
_diffrn_radiation_wavelength 0.71073
_diffrn_reflns_av_R_equivalents 0.0314
_diffrn_reflns_av_sigmaI/netI 0.0279
_diffrn_reflns_limit_h_max 11
_diffrn_reflns_limit_h_min -12
_diffrn_reflns_limit_k_max 19
_diffrn_reflns_limit_k_min -17
_diffrn_reflns_limit_l_max 19
_diffrn_reflns_limit_l_min -17
_diffrn_reflns_number 14180
_diffrn_reflns_theta_full 27.50
_diffrn_reflns_theta_max 27.50
_diffrn_reflns_theta_min 1.92
_diffrn_standards_number 0
_exptl_absorpt_coefficient_mu 1.091
_exptl_absorpt_correction_T_max 0.884
_exptl_absorpt_correction_T_min 0.782
_exptl_absorpt_correction_type integration
_exptl_absorpt_process_details
;
Gaussian integration (Coppens, 1970)
;
_exptl_crystal_colour yellow
_exptl_crystal_density_diffrn 1.532
_exptl_crystal_density_method 'not measured'
_exptl_crystal_description block
_exptl_crystal_F_000 1040
_exptl_crystal_size_max 0.37
_exptl_crystal_size_mid 0.32
_exptl_crystal_size_min 0.30
_refine_diff_density_max 0.378
_refine_diff_density_min -0.704
_refine_diff_density_rms 0.079
_refine_ls_abs_structure_details 'Flack H D (1983), Acta Cryst. A39, 876-881'
_refine_ls_abs_structure_Flack -0.05(3)
_refine_ls_extinction_method none
_refine_ls_goodness_of_fit_ref 1.211
_refine_ls_hydrogen_treatment constr
_refine_ls_matrix_type full
_refine_ls_number_parameters 253
_refine_ls_number_reflns 4973
_refine_ls_number_restraints 0
_refine_ls_restrained_S_all 1.211
_refine_ls_R_factor_all 0.0395
_refine_ls_R_factor_gt 0.0281
_refine_ls_shift/su_max 0.000
_refine_ls_shift/su_mean 0.000
_refine_ls_structure_factor_coef Fsqd
_refine_ls_weighting_details 'calc w=1/[\s^2^(Fo^2^)+(0.0167P)^2^+1.7975P] where P=(Fo^2^+2Fc^2^)/3'
_refine_ls_weighting_scheme calc
_refine_ls_wR_factor_gt 0.0591
_refine_ls_wR_factor_ref 0.0680
_reflns_number_gt 4399
_reflns_number_total 4973
_reflns_threshold_expression >2sigma(I)
_cod_data_source_file om500342z_si_002.cif
_cod_data_source_block 4a
_cod_depositor_comments 'Adding full bibliography for 4083605--4083610.cif.'
_cod_database_code 4083605

loop_
_symmetry_equiv_pos_as_xyz
'x, y, z'
'-x+1/2, -y, z+1/2'
'x+1/2, -y+1/2, -z'
'-x, y+1/2, -z+1/2'

loop_
_atom_site_label
_atom_site_type_symbol
_atom_site_fract_x
_atom_site_fract_y
_atom_site_fract_z
_atom_site_U_iso_or_equiv
_atom_site_adp_type
_atom_site_occupancy
_atom_site_symmetry_multiplicity
_atom_site_calc_flag
_atom_site_refinement_flags
Pd1 Pd 0.46815(2) 0.248094(19) 0.220725(13) 0.02875(6) Uani 1 1 d .
Cl1 Cl 0.35707(10) 0.13896(6) 0.14031(6) 0.0371(2) Uani 1 1 d .
Cl2 Cl 0.59326(15) 0.13651(8) 0.29478(9) 0.0657(4) Uani 1 1 d .
C1 C 0.3609(4) 0.3346(2) 0.1513(2) 0.0308(8) Uani 1 1 d .
N1 N 0.2486(3) 0.37376(19) 0.18588(17) 0.0307(6) Uani 1 1 d .
N3 N 0.3604(3) 0.36134(19) 0.06692(17) 0.0310(6) Uani 1 1 d .
N2 N 0.2519(3) 0.4159(2) 0.04715(19) 0.0333(6) Uani 1 1 d .
C12 C 0.0605(3) 0.4762(2) 0.1304(2) 0.0307(7) Uani 1 1 d .
C3 C 0.2118(4) 0.3648(2) 0.2782(2) 0.0341(7) Uani 1 1 d .
N4 N 0.5462(4) 0.3549(2) 0.2991(2) 0.0452(8) Uani 1 1 d .
C17 C -0.0376(4) 0.4671(2) 0.0657(2) 0.0372(8) Uani 1 1 d .
H17 H -0.0237 0.4282 0.0183 0.045 Uiso 1 1 d R
C2 C 0.1849(3) 0.4228(2) 0.1207(2) 0.0306(7) Uani 1 1 d .
C19 C 0.5020(4) 0.4411(3) -0.0373(3) 0.0479(11) Uani 1 1 d .
H19A H 0.4258 0.4708 -0.0636 0.057 Uiso 1 1 d R
H19B H 0.5728 0.4358 -0.0804 0.057 Uiso 1 1 d R
H19C H 0.5336 0.4756 0.0123 0.057 Uiso 1 1 d R
C9 C 0.4421(4) 0.4265(2) 0.3154(3) 0.0453(10) Uani 1 1 d .
H9A H 0.4740 0.4661 0.3620 0.054 Uiso 1 1 d R
H9B H 0.4319 0.4624 0.2621 0.054 Uiso 1 1 d R
C18 C 0.4599(4) 0.3477(2) -0.0065(2) 0.0341(7) Uani 1 1 d .
C4 C 0.3071(5) 0.3894(2) 0.3412(2) 0.0411(9) Uani 1 1 d .
C20 C 0.3888(5) 0.2976(3) -0.0806(3) 0.0527(11) Uani 1 1 d .
H20A H 0.3618 0.2391 -0.0598 0.063 Uiso 1 1 d R
H20B H 0.4489 0.2909 -0.1300 0.063 Uiso 1 1 d R
H20C H 0.3105 0.3309 -0.0987 0.063 Uiso 1 1 d R
C13 C 0.0405(4) 0.5344(2) 0.2003(2) 0.0425(9) Uani 1 1 d .
H13 H 0.1072 0.5410 0.2432 0.051 Uiso 1 1 d R
C8 C 0.0875(5) 0.3314(2) 0.3000(3) 0.0451(9) Uani 1 1 d .
H8 H 0.0261 0.3150 0.2563 0.054 Uiso 1 1 d R
C16 C -0.1556(4) 0.5164(3) 0.0721(3) 0.0443(9) Uani 1 1 d .
H16 H -0.2216 0.5103 0.0287 0.053 Uiso 1 1 d R
C7 C 0.0541(6) 0.3233(3) 0.3897(3) 0.0615(14) Uani 1 1 d .
H7 H -0.0297 0.3006 0.4062 0.074 Uiso 1 1 d R
C15 C -0.1765(4) 0.5742(3) 0.1420(3) 0.0507(10) Uani 1 1 d .
H15 H -0.2562 0.6071 0.1459 0.061 Uiso 1 1 d R
C21 C 0.5810(4) 0.2949(3) 0.0246(3) 0.0506(11) Uani 1 1 d .
H21A H 0.6242 0.3256 0.0729 0.061 Uiso 1 1 d R
H21B H 0.6434 0.2888 -0.0237 0.061 Uiso 1 1 d R
H21C H 0.5523 0.2363 0.0437 0.061 Uiso 1 1 d R
C14 C -0.0779(4) 0.5833(3) 0.2058(3) 0.0504(10) Uani 1 1 d .
H14 H -0.0917 0.6221 0.2534 0.060 Uiso 1 1 d R
C6 C 0.1453(6) 0.3484(3) 0.4524(3) 0.0663(15) Uani 1 1 d .
H6 H 0.1225 0.3431 0.5119 0.080 Uiso 1 1 d R
C11 C 0.5935(6) 0.3219(3) 0.3868(3) 0.0704(16) Uani 1 1 d .
H11A H 0.6668 0.2804 0.3787 0.084 Uiso 1 1 d R
H11B H 0.5205 0.2920 0.4165 0.084 Uiso 1 1 d R
H11C H 0.6234 0.3721 0.4218 0.084 Uiso 1 1 d R
C5 C 0.2691(6) 0.3807(3) 0.4296(3) 0.0555(12) Uani 1 1 d .
H5 H 0.3292 0.3975 0.4740 0.067 Uiso 1 1 d R
C10 C 0.6619(5) 0.3975(3) 0.2528(4) 0.0693(15) Uani 1 1 d .
H10A H 0.7067 0.4381 0.2927 0.083 Uiso 1 1 d R
H10B H 0.6293 0.4304 0.2024 0.083 Uiso 1 1 d R
H10C H 0.7243 0.3520 0.2335 0.083 Uiso 1 1 d R

loop_
_atom_site_aniso_label
_atom_site_aniso_U_11
_atom_site_aniso_U_22
_atom_site_aniso_U_33
_atom_site_aniso_U_23
_atom_site_aniso_U_13
_atom_site_aniso_U_12
Pd1 0.03659(12) 0.02323(10) 0.02644(11) 0.00192(14) -0.00438(9) 0.00179(15)
Cl1 0.0451(5) 0.0328(4) 0.0333(5) -0.0020(4) -0.0042(4) -0.0039(4)
Cl2 0.0994(9) 0.0353(5) 0.0624(7) -0.0051(5) -0.0435(7) 0.0200(6)
C1 0.0360(19) 0.0272(17) 0.0293(19) -0.0012(14) -0.0004(15) 0.0012(14)
N1 0.0409(17) 0.0304(14) 0.0209(13) 0.0032(11) 0.0023(11) 0.0081(12)
N3 0.0341(15) 0.0345(14) 0.0246(14) 0.0067(12) 0.0038(11) 0.0077(12)
N2 0.0354(16) 0.0373(16) 0.0272(15) 0.0049(12) 0.0034(12) 0.0073(13)
C12 0.0296(18) 0.0313(16) 0.0310(17) 0.0041(13) 0.0039(13) 0.0051(13)
C3 0.054(2) 0.0255(15) 0.0233(15) 0.0030(14) 0.0054(16) 0.0061(14)
N4 0.062(2) 0.0273(14) 0.046(2) -0.0024(14) -0.0199(18) 0.0010(16)
C17 0.040(2) 0.0364(18) 0.0351(19) 0.0034(15) -0.0003(17) -0.0009(17)
C2 0.0344(18) 0.0295(16) 0.0279(17) 0.0033(13) 0.0003(14) 0.0035(14)
C19 0.048(3) 0.043(2) 0.052(3) 0.0098(19) 0.0149(19) -0.0024(17)
C9 0.068(3) 0.0228(16) 0.045(2) -0.0011(15) -0.0128(19) 0.0018(17)
C18 0.0335(17) 0.0355(17) 0.0333(17) 0.0065(14) 0.0099(15) 0.0036(16)
C4 0.070(3) 0.0251(16) 0.0283(18) -0.0017(14) -0.0006(18) 0.0099(16)
C20 0.053(3) 0.061(3) 0.044(2) -0.014(2) 0.016(2) -0.004(2)
C13 0.048(2) 0.045(2) 0.0342(19) -0.0065(15) -0.0018(17) 0.0117(19)
C8 0.062(3) 0.037(2) 0.036(2) 0.0002(15) 0.0146(18) 0.0031(17)
C16 0.032(2) 0.055(2) 0.046(2) 0.0098(19) -0.0021(16) -0.0012(17)
C7 0.089(4) 0.047(2) 0.049(3) 0.0076(19) 0.035(3) 0.004(2)
C15 0.040(2) 0.052(2) 0.061(3) 0.010(2) 0.009(2) 0.0134(18)
C21 0.045(2) 0.058(2) 0.049(2) 0.016(2) 0.0161(19) 0.0170(19)
C14 0.054(2) 0.052(2) 0.046(2) -0.0111(19) 0.0073(19) 0.0176(19)
C6 0.126(5) 0.045(2) 0.027(2) 0.0065(18) 0.021(3) 0.019(3)
C11 0.103(4) 0.052(3) 0.055(3) -0.015(2) -0.044(3) 0.015(3)
C5 0.101(4) 0.038(2) 0.027(2) -0.0035(17) -0.003(2) 0.011(2)
C10 0.059(3) 0.053(3) 0.096(4) -0.013(3) -0.007(3) -0.016(2)

loop_
_atom_type_symbol
_atom_type_description
_atom_type_scat_dispersion_real
_atom_type_scat_dispersion_imag
_atom_type_scat_source
C C 0.0033 0.0016 'International Tables Vol C Tables 4.2.6.8 and 6.1.1.4'
H H 0.0000 0.0000 'International Tables Vol C Tables 4.2.6.8 and 6.1.1.4'
N N 0.0061 0.0033 'International Tables Vol C Tables 4.2.6.8 and 6.1.1.4'
Cl Cl 0.1484 0.1585 'International Tables Vol C Tables 4.2.6.8 and 6.1.1.4'
Pd Pd -0.9988 1.0072 'International Tables Vol C Tables 4.2.6.8 and 6.1.1.4'

loop_
_exptl_crystal_face_index_h
_exptl_crystal_face_index_k
_exptl_crystal_face_index_l
_exptl_crystal_face_perp_dist
-14 0 0 0.162
1 0 0 0.184
0 1 1 0.160
0 -1 -1 0.033
0 -1 1 0.032
0 1 -1 0.150

loop_
_geom_angle_atom_site_label_1
_geom_angle_atom_site_label_2
_geom_angle_atom_site_label_3
_geom_angle
C1 Pd1 N4 90.38(14)
C1 Pd1 Cl1 85.40(10)
N4 Pd1 Cl1 172.82(11)
C1 Pd1 Cl2 175.52(11)
N4 Pd1 Cl2 93.93(9)
Cl1 Pd1 Cl2 90.44(4)
N3 C1 N1 103.6(3)
N3 C1 Pd1 134.8(3)
N1 C1 Pd1 121.1(3)
C1 N1 C2 109.1(3)
C1 N1 C3 122.4(3)
C2 N1 C3 128.5(3)
C1 N3 N2 112.6(3)
C1 N3 C18 131.6(3)
N2 N3 C18 115.6(2)
C2 N2 N3 105.0(3)
C13 C12 C17 120.1(3)
C13 C12 C2 122.2(3)
C17 C12 C2 117.7(3)
C8 C3 C4 122.9(3)
C8 C3 N1 119.4(3)
C4 C3 N1 117.6(3)
C10 N4 C11 108.4(4)
C10 N4 C9 107.9(3)
C11 N4 C9 107.7(3)
C10 N4 Pd1 109.7(3)
C11 N4 Pd1 111.4(3)
C9 N4 Pd1 111.7(2)
C16 C17 C12 119.5(4)
C16 C17 H17 120.5
C12 C17 H17 120.0
N2 C2 N1 109.6(3)
N2 C2 C12 123.7(3)
N1 C2 C12 126.6(3)
C18 C19 H19A 109.2
C18 C19 H19B 109.5
H19A C19 H19B 109.5
C18 C19 H19C 109.8
H19A C19 H19C 109.5
H19B C19 H19C 109.5
C4 C9 N4 113.3(3)
C4 C9 H9A 108.9
N4 C9 H9A 108.9
C4 C9 H9B 108.9
N4 C9 H9B 108.9
H9A C9 H9B 107.7
N3 C18 C21 111.3(3)
N3 C18 C20 107.9(3)
C21 C18 C20 110.2(3)
N3 C18 C19 106.5(3)
C21 C18 C19 110.5(3)
C20 C18 C19 110.4(3)
C3 C4 C5 116.6(4)
C3 C4 C9 121.7(3)
C5 C4 C9 121.7(4)
C18 C20 H20A 109.4
C18 C20 H20B 109.6
H20A C20 H20B 109.5
C18 C20 H20C 109.4
H20A C20 H20C 109.5
H20B C20 H20C 109.5
C12 C13 C14 119.8(4)
C12 C13 H13 119.8
C14 C13 H13 120.4
C3 C8 C7 118.4(4)
C3 C8 H8 120.9
C7 C8 H8 120.6
C15 C16 C17 120.7(4)
C15 C16 H16 119.7
C17 C16 H16 119.6
C6 C7 C8 119.5(5)
C6 C7 H7 120.4
C8 C7 H7 120.1
C16 C15 C14 119.4(4)
C16 C15 H15 120.2
C14 C15 H15 120.4
C18 C21 H21A 110.3
C18 C21 H21B 109.0
H21A C21 H21B 109.5
C18 C21 H21C 109.2
H21A C21 H21C 109.5
H21B C21 H21C 109.5
C15 C14 C13 120.5(4)
C15 C14 H14 119.7
C13 C14 H14 119.7
C5 C6 C7 121.3(4)
C5 C6 H6 119.6
C7 C6 H6 119.2
N4 C11 H11A 109.7
N4 C11 H11B 109.3
H11A C11 H11B 109.5
N4 C11 H11C 109.4
H11A C11 H11C 109.5
H11B C11 H11C 109.5
C6 C5 C4 121.2(5)
C6 C5 H5 119.3
C4 C5 H5 119.4
N4 C10 H10A 109.2
N4 C10 H10B 109.2
H10A C10 H10B 109.5
N4 C10 H10C 110.0
H10A C10 H10C 109.5
H10B C10 H10C 109.5

loop_
_geom_bond_atom_site_label_1
_geom_bond_atom_site_label_2
_geom_bond_distance
Pd1 C1 1.968(4)
Pd1 N4 2.123(3)
Pd1 Cl1 2.3034(9)
Pd1 Cl2 2.3509(11)
C1 N3 1.335(4)
C1 N1 1.360(5)
N1 C2 1.377(4)
N1 C3 1.447(4)
N3 N2 1.379(4)
N3 C18 1.497(4)
N2 C2 1.297(4)
C12 C13 1.378(5)
C12 C17 1.384(5)
C12 C2 1.473(5)
C3 C8 1.368(6)
C3 C4 1.389(5)
N4 C10 1.484(6)
N4 C11 1.487(5)
N4 C9 1.501(5)
C17 C16 1.383(5)
C17 H17 0.9299
C19 C18 1.520(5)
C19 H19A 0.9600
C19 H19B 0.9600
C19 H19C 0.9600
C9 C4 1.499(6)
C9 H9A 0.9699
C9 H9B 0.9700
C18 C21 1.508(5)
C18 C20 1.516(5)
C4 C5 1.393(6)
C20 H20A 0.9599
C20 H20B 0.9600
C20 H20C 0.9600
C13 C14 1.382(5)
C13 H13 0.9299
C8 C7 1.400(5)
C8 H8 0.9299
C16 C15 1.375(6)
C16 H16 0.9301
C7 C6 1.361(7)
C7 H7 0.9301
C15 C14 1.379(6)
C15 H15 0.9301
C21 H21A 0.9600
C21 H21B 0.9600
C21 H21C 0.9600
C14 H14 0.9300
C6 C5 1.360(7)
C6 H6 0.9299
C11 H11A 0.9599
C11 H11B 0.9599
C11 H11C 0.9599
C5 H5 0.9299
C10 H10A 0.9599
C10 H10B 0.9600
C10 H10C 0.9600
